data_4339266
loop_
_publ_author_name
'Cui, Ying'
'Mo, Hao-Jun'
'Chen, Jin-Can'
'Niu, Yan-Li'
'Zhong, Yong-Rui'
'Zheng, Kang-Cheng'
'Ye, Bao-Hui'

_publ_section_title
;
 Anion-selective interaction and colorimeter by an optical metalloreceptor
 based on ruthenium(II) 2,2'-biimidazole: hydrogen bonding and proton
 transfer.
;
_journal_issue 16
_journal_name_full 'Inorganic chemistry'
_journal_page_first 6427
_journal_page_last 6436
_journal_paper_doi 10.1021/ic7004562
_journal_volume 46
_journal_year 2007
_chemical_formula_sum 'C26 H23 N11 O Ru'
_chemical_formula_weight 606.62
_chemical_name_systematic
; 
 ? 
;
_space_group_IT_number 14
_symmetry_cell_setting monoclinic
_symmetry_space_group_name_Hall '-P 2ybc'
_symmetry_space_group_name_H-M 'P 1 21/c 1'
_atom_sites_solution_hydrogens geom
_atom_sites_solution_primary direct
_atom_sites_solution_secondary difmap
_audit_creation_method SHELXL-97
_cell_angle_alpha 90.00
_cell_angle_beta 117.028(2)
_cell_angle_gamma 90.00
_cell_formula_units_Z 4
_cell_length_a 12.1028(12)
_cell_length_b 19.068(2)
_cell_length_c 12.8736(13)
_cell_measurement_reflns_used 5782
_cell_measurement_temperature 293(2)
_cell_measurement_theta_max 27.82
_cell_measurement_theta_min 1.89
_cell_volume 2646.4(5)
_computing_structure_refinement 'SHELXL-97 (Sheldrick, 1997)'
_computing_structure_solution 'SHELXS-97 (Sheldrick, 1990)'
_diffrn_ambient_temperature 293(2)
_diffrn_measured_fraction_theta_full 0.922
_diffrn_measured_fraction_theta_max 0.922
_diffrn_measurement_device_type 'Bruker Smart Apex CCD area detector'
_diffrn_measurement_method 'phi and omega scans'
_diffrn_radiation_monochromator graphite
_diffrn_radiation_source 'fine-focus sealed tube'
_diffrn_radiation_type MoK\a
_diffrn_radiation_wavelength 0.71073
_diffrn_reflns_av_R_equivalents 0.0769
_diffrn_reflns_av_sigmaI/netI 0.0744
_diffrn_reflns_limit_h_max 15
_diffrn_reflns_limit_h_min -13
_diffrn_reflns_limit_k_max 24
_diffrn_reflns_limit_k_min -24
_diffrn_reflns_limit_l_max 16
_diffrn_reflns_limit_l_min -16
_diffrn_reflns_number 20919
_diffrn_reflns_theta_full 27.82
_diffrn_reflns_theta_max 27.82
_diffrn_reflns_theta_min 1.89
_diffrn_standards_decay_% negligible
_exptl_absorpt_coefficient_mu 0.635
_exptl_crystal_colour red
_exptl_crystal_density_diffrn 1.523
_exptl_crystal_density_method 'not measured'
_exptl_crystal_description block
_exptl_crystal_F_000 1232
_exptl_crystal_size_max 0.181
_exptl_crystal_size_mid 0.147
_exptl_crystal_size_min 0.074
_refine_diff_density_max 0.889
_refine_diff_density_min -0.463
_refine_diff_density_rms 0.068
_refine_ls_extinction_method none
_refine_ls_goodness_of_fit_ref 0.969
_refine_ls_hydrogen_treatment mixed
_refine_ls_matrix_type full
_refine_ls_number_parameters 360
_refine_ls_number_reflns 5782
_refine_ls_number_restraints 0
_refine_ls_restrained_S_all 0.969
_refine_ls_R_factor_all 0.0631
_refine_ls_R_factor_gt 0.0381
_refine_ls_shift/su_max 0.001
_refine_ls_shift/su_mean 0.000
_refine_ls_structure_factor_coef Fsqd
_refine_ls_weighting_details 'calc w=1/[\s^2^(Fo^2^)+(0.0120P)^2^+0.0000P] where P=(Fo^2^+2Fc^2^)/3'
_refine_ls_weighting_scheme calc
_refine_ls_wR_factor_gt 0.0654
_refine_ls_wR_factor_ref 0.0694
_reflns_number_gt 3998
_reflns_number_total 5782
_reflns_threshold_expression >2sigma(I)
_cod_data_source_file ic7004562-file001.cif
_cod_data_source_block
;
;
_cod_original_cell_volume 2646.5(5)
_cod_original_sg_symbol_H-M P21/c
_cod_database_code 4339266

loop_
_symmetry_equiv_pos_as_xyz
'x, y, z'
'-x, y+1/2, -z+1/2'
'-x, -y, -z'
'x, -y-1/2, z-1/2'

loop_
_atom_site_label
_atom_site_type_symbol
_atom_site_fract_x
_atom_site_fract_y
_atom_site_fract_z
_atom_site_U_iso_or_equiv
_atom_site_adp_type
_atom_site_occupancy
_atom_site_symmetry_multiplicity
_atom_site_calc_flag
_atom_site_refinement_flags
Ru Ru -0.23666(2) -0.133047(11) -0.810898(18) 0.03644(8) Uani 1 1 d .
N6 N 0.0298(2) -0.09870(13) -0.92265(19) 0.0458(6) Uani 1 1 d .
H6B H 0.0646 -0.0681 -0.9474 0.055 Uiso 1 1 calc R
N5 N -0.0971(2) -0.14700(11) -0.86078(18) 0.0383(6) Uani 1 1 d .
N1 N -0.1173(2) -0.11077(11) -0.64081(18) 0.0381(6) Uani 1 1 d .
N7 N -0.2153(2) -0.03180(11) -0.85970(18) 0.0364(5) Uani 1 1 d .
N4 N -0.2548(2) -0.23707(11) -0.78762(18) 0.0399(6) Uani 1 1 d .
N3 N -0.3651(2) -0.16179(12) -0.97489(18) 0.0393(6) Uani 1 1 d .
N2 N -0.3579(2) -0.10104(11) -0.75086(18) 0.0370(5) Uani 1 1 d .
N8 N -0.1296(2) 0.03934(11) -0.94030(19) 0.0415(6) Uani 1 1 d .
C1 C 0.0047(3) -0.12405(15) -0.5851(3) 0.0488(8) Uani 1 1 d .
H1A H 0.0425 -0.1435 -0.6272 0.059 Uiso 1 1 calc R
C24 C -0.1319(3) -0.02637(14) -0.9001(2) 0.0363(7) Uani 1 1 d .
C23 C -0.0629(3) -0.08855(14) -0.8967(2) 0.0363(7) Uani 1 1 d .
C12 C -0.5012(3) -0.14455(19) -1.1776(3) 0.0614(9) Uani 1 1 d .
H12A H -0.5356 -0.1140 -1.2406 0.074 Uiso 1 1 calc R
C26 C -0.2704(3) 0.03277(15) -0.8749(2) 0.0439(7) Uani 1 1 d .
H26A H -0.3329 0.0446 -0.8550 0.053 Uiso 1 1 calc R
C22 C 0.0585(3) -0.16805(16) -0.9017(3) 0.0524(8) Uani 1 1 d .
H22A H 0.1204 -0.1913 -0.9119 0.063 Uiso 1 1 calc R
C15 C -0.3962(3) -0.23106(15) -0.9891(2) 0.0431(7) Uani 1 1 d .
C25 C -0.2183(3) 0.07704(15) -0.9240(2) 0.0465(8) Uani 1 1 d .
H25A H -0.2388 0.1239 -0.9430 0.056 Uiso 1 1 calc R
C6 C -0.3044(3) -0.07128(14) -0.6428(2) 0.0398(7) Uani 1 1 d .
C21 C -0.0186(3) -0.19759(16) -0.8633(2) 0.0500(8) Uani 1 1 d .
H21A H -0.0178 -0.2443 -0.8424 0.060 Uiso 1 1 calc R
C11 C -0.4185(3) -0.12073(16) -1.0697(2) 0.0506(8) Uani 1 1 d .
H11A H -0.3982 -0.0733 -1.0616 0.061 Uiso 1 1 calc R
C7 C -0.3746(3) -0.03655(16) -0.5993(3) 0.0540(8) Uani 1 1 d .
H7A H -0.3359 -0.0139 -0.5277 0.065 Uiso 1 1 calc R
C16 C -0.3332(3) -0.27322(15) -0.8833(2) 0.0427(7) Uani 1 1 d .
C5 C -0.1705(3) -0.08111(14) -0.5781(2) 0.0408(7) Uani 1 1 d .
C8 C -0.5009(3) -0.03559(18) -0.6619(3) 0.0646(10) Uani 1 1 d .
H8A H -0.5490 -0.0130 -0.6326 0.078 Uiso 1 1 calc R
C10 C -0.4827(3) -0.09952(16) -0.8101(2) 0.0503(8) Uani 1 1 d .
H10A H -0.5209 -0.1207 -0.8831 0.060 Uiso 1 1 calc R
C20 C -0.1912(3) -0.27325(16) -0.6887(3) 0.0558(9) Uani 1 1 d .
H20A H -0.1385 -0.2488 -0.6219 0.067 Uiso 1 1 calc R
C17 C -0.3473(3) -0.34465(16) -0.8788(3) 0.0646(10) Uani 1 1 d .
H17A H -0.4035 -0.3685 -0.9447 0.078 Uiso 1 1 calc R
C4 C -0.1013(3) -0.06536(16) -0.4612(3) 0.0565(9) Uani 1 1 d .
H4A H -0.1388 -0.0446 -0.4199 0.068 Uiso 1 1 calc R
C19 C -0.2001(3) -0.34416(17) -0.6813(3) 0.0677(10) Uani 1 1 d .
H19A H -0.1531 -0.3674 -0.6114 0.081 Uiso 1 1 calc R
C18 C -0.2790(3) -0.38043(17) -0.7779(3) 0.0707(10) Uani 1 1 d .
H18A H -0.2862 -0.4289 -0.7751 0.085 Uiso 1 1 calc R
C9 C -0.5557(3) -0.06817(18) -0.7678(3) 0.0620(9) Uani 1 1 d .
H9A H -0.6416 -0.0691 -0.8107 0.074 Uiso 1 1 calc R
C2 C 0.0762(3) -0.11020(18) -0.4691(3) 0.0641(10) Uani 1 1 d .
H2A H 0.1604 -0.1209 -0.4331 0.077 Uiso 1 1 calc R
C13 C -0.5323(3) -0.2142(2) -1.1911(3) 0.0698(10) Uani 1 1 d .
H13A H -0.5881 -0.2317 -1.2635 0.084 Uiso 1 1 calc R
C14 C -0.4797(3) -0.25745(17) -1.0961(3) 0.0646(10) Uani 1 1 d .
H14A H -0.5003 -0.3048 -1.1036 0.077 Uiso 1 1 calc R
C3 C 0.0222(3) -0.08050(18) -0.4070(3) 0.0679(10) Uani 1 1 d .
H3A H 0.0693 -0.0707 -0.3281 0.081 Uiso 1 1 calc R
O1W O 0.2212(3) -0.04410(16) 0.3253(3) 0.0764(9) Uani 1 1 d .
N10 N 0.3183(3) -0.2972(2) 0.0047(3) 0.0743(9) Uani 1 1 d .
N9 N 0.3413(3) -0.35640(18) -0.0052(3) 0.0925(11) Uani 1 1 d .
N11 N 0.2991(4) -0.23913(19) 0.0181(3) 0.1070(13) Uani 1 1 d .
H1WB H 0.250(4) -0.081(2) 0.368(3) 0.110(19) Uiso 1 1 d .
H1WA H 0.175(3) -0.0577(19) 0.265(3) 0.076(15) Uiso 1 1 d .

loop_
_atom_site_aniso_label
_atom_site_aniso_U_11
_atom_site_aniso_U_22
_atom_site_aniso_U_33
_atom_site_aniso_U_23
_atom_site_aniso_U_13
_atom_site_aniso_U_12
Ru 0.04059(14) 0.03814(14) 0.03134(12) -0.00168(11) 0.01700(10) -0.00330(12)
N6 0.0510(16) 0.0426(15) 0.0533(16) 0.0074(12) 0.0319(14) -0.0012(13)
N5 0.0463(15) 0.0344(14) 0.0378(13) -0.0004(10) 0.0221(12) 0.0002(11)
N1 0.0366(14) 0.0408(14) 0.0371(13) -0.0027(10) 0.0170(12) -0.0043(11)
N7 0.0386(14) 0.0356(14) 0.0384(13) -0.0025(10) 0.0205(12) -0.0017(11)
N4 0.0459(15) 0.0412(14) 0.0329(14) -0.0005(11) 0.0183(12) -0.0044(12)
N3 0.0404(14) 0.0483(15) 0.0314(13) -0.0011(11) 0.0182(12) 0.0011(12)
N2 0.0381(14) 0.0416(13) 0.0319(13) 0.0012(11) 0.0163(12) -0.0030(11)
N8 0.0465(15) 0.0335(14) 0.0442(14) 0.0005(11) 0.0204(13) 0.0029(11)
C1 0.0416(19) 0.056(2) 0.0476(18) -0.0064(15) 0.0191(16) -0.0055(16)
C24 0.0394(17) 0.0367(17) 0.0324(15) -0.0014(12) 0.0160(14) -0.0009(13)
C23 0.0374(17) 0.0415(18) 0.0327(15) -0.0029(13) 0.0184(14) -0.0004(14)
C12 0.063(2) 0.079(3) 0.0352(18) 0.0080(17) 0.0165(17) 0.009(2)
C26 0.0425(18) 0.0475(19) 0.0426(17) -0.0042(14) 0.0199(15) 0.0044(15)
C22 0.057(2) 0.052(2) 0.058(2) 0.0056(16) 0.0342(19) 0.0134(17)
C15 0.0500(19) 0.0467(19) 0.0341(16) -0.0052(14) 0.0204(15) -0.0071(15)
C25 0.052(2) 0.0373(17) 0.0453(18) 0.0023(14) 0.0177(16) 0.0036(15)
C6 0.0453(19) 0.0429(18) 0.0346(16) 0.0006(13) 0.0212(15) -0.0028(14)
C21 0.061(2) 0.0424(18) 0.051(2) 0.0019(15) 0.0288(18) 0.0068(16)
C11 0.055(2) 0.053(2) 0.0390(17) 0.0033(15) 0.0166(16) 0.0032(16)
C7 0.061(2) 0.063(2) 0.0423(18) -0.0063(15) 0.0266(18) 0.0022(18)
C16 0.0488(19) 0.0410(18) 0.0412(17) -0.0035(14) 0.0231(15) -0.0081(15)
C5 0.0426(18) 0.0436(18) 0.0373(16) -0.0049(13) 0.0192(15) -0.0078(14)
C8 0.062(3) 0.083(3) 0.060(2) 0.0059(19) 0.037(2) 0.023(2)
C10 0.045(2) 0.066(2) 0.0374(17) 0.0024(15) 0.0165(16) -0.0005(17)
C20 0.065(2) 0.053(2) 0.0394(18) 0.0050(15) 0.0157(17) -0.0107(17)
C17 0.085(3) 0.051(2) 0.052(2) -0.0089(16) 0.026(2) -0.0177(19)
C4 0.054(2) 0.075(2) 0.0415(18) -0.0160(16) 0.0223(18) -0.0080(18)
C19 0.079(3) 0.055(2) 0.058(2) 0.0169(17) 0.021(2) -0.0072(19)
C18 0.094(3) 0.042(2) 0.072(3) 0.0085(18) 0.033(2) -0.0104(19)
C9 0.042(2) 0.094(3) 0.051(2) 0.0075(19) 0.0213(18) 0.0108(19)
C2 0.0386(19) 0.087(3) 0.052(2) -0.0063(18) 0.0078(18) -0.0043(17)
C13 0.072(3) 0.086(3) 0.0372(19) -0.0101(19) 0.0120(18) -0.010(2)
C14 0.081(3) 0.060(2) 0.042(2) -0.0066(17) 0.0188(19) -0.0167(19)
C3 0.056(2) 0.096(3) 0.040(2) -0.0175(19) 0.0120(19) -0.013(2)
O1W 0.077(2) 0.075(2) 0.071(2) -0.0114(19) 0.0286(18) -0.0116(17)
N10 0.078(2) 0.084(3) 0.059(2) 0.012(2) 0.0301(18) 0.003(2)
N9 0.094(3) 0.068(2) 0.112(3) -0.003(2) 0.044(2) -0.004(2)
N11 0.158(4) 0.072(2) 0.092(3) 0.014(2) 0.058(3) 0.033(3)

loop_
_atom_type_symbol
_atom_type_description
_atom_type_scat_dispersion_real
_atom_type_scat_dispersion_imag
_atom_type_scat_source
C C 0.0033 0.0016 'International Tables Vol C Tables 4.2.6.8 and 6.1.1.4'
H H 0.0000 0.0000 'International Tables Vol C Tables 4.2.6.8 and 6.1.1.4'
N N 0.0061 0.0033 'International Tables Vol C Tables 4.2.6.8 and 6.1.1.4'
O O 0.0106 0.0060 'International Tables Vol C Tables 4.2.6.8 and 6.1.1.4'
Ru Ru -1.2594 0.8363 'International Tables Vol C Tables 4.2.6.8 and 6.1.1.4'

loop_
_geom_angle_atom_site_label_1
_geom_angle_atom_site_label_2
_geom_angle_atom_site_label_3
_geom_angle
N4 Ru N2 95.27(9)
N4 Ru N1 96.65(8)
N2 Ru N1 79.18(9)
N4 Ru N3 78.96(9)
N2 Ru N3 97.51(9)
N1 Ru N3 174.31(9)
N4 Ru N5 94.46(8)
N2 Ru N5 168.97(8)
N1 Ru N5 94.55(9)
N3 Ru N5 89.44(8)
N4 Ru N7 170.28(8)
N2 Ru N7 92.65(9)
N1 Ru N7 90.36(8)
N3 Ru N7 94.44(9)
N5 Ru N7 78.22(8)
C23 N6 C22 105.1(2)
C23 N5 C21 104.5(2)
C23 N5 Ru 114.94(18)
C21 N5 Ru 140.4(2)
C1 N1 C5 117.6(2)
C1 N1 Ru 127.2(2)
C5 N1 Ru 115.19(18)
C24 N7 C26 106.2(2)
C24 N7 Ru 114.17(18)
C26 N7 Ru 139.2(2)
C20 N4 C16 117.7(2)
C20 N4 Ru 126.0(2)
C16 N4 Ru 116.15(18)
C11 N3 C15 117.0(2)
C11 N3 Ru 127.4(2)
C15 N3 Ru 115.59(18)
C10 N2 C6 117.4(2)
C10 N2 Ru 127.33(19)
C6 N2 Ru 114.92(18)
C24 N8 C25 105.6(2)
N1 C1 C2 122.9(3)
N7 C24 N8 111.7(2)
N7 C24 C23 117.2(2)
N8 C24 C23 131.1(3)
N6 C23 N5 113.3(3)
N6 C23 C24 131.3(3)
N5 C23 C24 115.3(2)
C11 C12 C13 118.9(3)
C25 C26 N7 108.9(3)
C21 C22 N6 108.6(3)
N3 C15 C14 121.3(3)
N3 C15 C16 114.4(2)
C14 C15 C16 124.3(3)
C26 C25 N8 107.5(2)
N2 C6 C7 121.3(3)
N2 C6 C5 114.7(2)
C7 C6 C5 124.0(3)
C22 C21 N5 108.4(3)
N3 C11 C12 123.8(3)
C8 C7 C6 119.8(3)
N4 C16 C17 121.0(3)
N4 C16 C15 114.9(2)
C17 C16 C15 124.1(3)
N1 C5 C4 121.3(3)
N1 C5 C6 114.6(2)
C4 C5 C6 124.0(3)
C9 C8 C7 119.2(3)
N2 C10 C9 122.9(3)
N4 C20 C19 123.2(3)
C18 C17 C16 120.1(3)
C3 C4 C5 119.5(3)
C20 C19 C18 119.0(3)
C19 C18 C17 119.0(3)
C8 C9 C10 119.2(3)
C3 C2 C1 119.0(3)
C14 C13 C12 118.8(3)
C13 C14 C15 120.2(3)
C4 C3 C2 119.6(3)
N11 N10 N9 177.7(4)

loop_
_geom_bond_atom_site_label_1
_geom_bond_atom_site_label_2
_geom_bond_distance
Ru N4 2.033(2)
Ru N2 2.039(2)
Ru N1 2.046(2)
Ru N3 2.047(2)
Ru N5 2.078(2)
Ru N7 2.082(2)
N6 C23 1.322(3)
N6 C22 1.363(3)
N5 C23 1.343(3)
N5 C21 1.365(3)
N1 C1 1.340(3)
N1 C5 1.363(3)
N7 C24 1.332(3)
N7 C26 1.371(3)
N4 C20 1.341(3)
N4 C16 1.353(3)
N3 C11 1.343(3)
N3 C15 1.363(3)
N2 C10 1.348(3)
N2 C6 1.363(3)
N8 C24 1.361(3)
N8 C25 1.385(3)
C1 C2 1.369(4)
C24 C23 1.440(4)
C12 C11 1.368(4)
C12 C13 1.369(4)
C26 C25 1.368(4)
C22 C21 1.360(4)
C15 C14 1.381(4)
C15 C16 1.462(4)
C6 C7 1.380(4)
C6 C5 1.459(4)
C7 C8 1.367(4)
C16 C17 1.377(4)
C5 C4 1.383(4)
C8 C9 1.365(4)
C10 C9 1.369(4)
C20 C19 1.363(4)
C17 C18 1.364(4)
C4 C3 1.362(4)
C19 C18 1.363(4)
C2 C3 1.366(4)
C13 C14 1.369(4)
N10 N11 1.161(4)
N10 N9 1.183(4)
